data_1550299
loop_
_publ_author_name
'Zeng, Chao'
'Yuan, Kang'
'Wang, Nan'
'Peng, Tai'
'Wu, Gang'
'Wang, Suning'

_publ_section_title
;
 The Opposite and Amplifying Effect of B-N Coordination on Photophysical
 Properties of Regioisomers with an Unsymmetrical Backbone
;
_journal_name_full 'Chemical Science'
_journal_paper_doi 10.1039/C8SC04210A
_journal_year 2019
_chemical_formula_sum 'C43 H37 B N2'
_chemical_formula_weight 592.55
_space_group_crystal_system triclinic
_space_group_IT_number 2
_space_group_name_Hall '-P 1'
_space_group_name_H-M_alt 'P -1'
_symmetry_space_group_name_Hall '-P 1'
_symmetry_space_group_name_H-M 'P -1'
_atom_sites_solution_hydrogens geom
_audit_creation_method SHELXL-2014/7
_audit_update_record
;
2018-04-26 deposited with the CCDC.
2018-11-27 downloaded from the CCDC.
;
_cell_angle_alpha 111.16(2)
_cell_angle_beta 90.63(2)
_cell_angle_gamma 97.62(2)
_cell_formula_units_Z 4
_cell_length_a 9.296(6)
_cell_length_b 18.788(10)
_cell_length_c 19.886(11)
_cell_measurement_reflns_used 5733
_cell_measurement_temperature 180(2)
_cell_measurement_theta_max 25.88
_cell_measurement_theta_min 2.35
_cell_volume 3204(3)
_computing_cell_refinement 'Bruker SAINT'
_computing_data_collection 'Bruker APEX2'
_computing_data_reduction 'Bruker SAINT'
_computing_molecular_graphics 'Bruker SHELXTL'
_computing_publication_material 'Bruker SHELXTL'
_computing_structure_refinement 'SHELXL-2014/7 (Sheldrick, 2014)'
_computing_structure_solution 'SHELXS-97 (Sheldrick 2008)'
_diffrn_ambient_temperature 180(2)
_diffrn_measured_fraction_theta_full 0.994
_diffrn_measured_fraction_theta_max 0.972
_diffrn_measurement_device_type 'Bruker APEX-II CCD'
_diffrn_measurement_method '\f and \w scans'
_diffrn_radiation_type MoK\a
_diffrn_radiation_wavelength 0.71073
_diffrn_reflns_av_R_equivalents 0.0822
_diffrn_reflns_av_unetI/netI 0.0959
_diffrn_reflns_Laue_measured_fraction_full 0.994
_diffrn_reflns_Laue_measured_fraction_max 0.972
_diffrn_reflns_limit_h_max 12
_diffrn_reflns_limit_h_min -12
_diffrn_reflns_limit_k_max 22
_diffrn_reflns_limit_k_min -24
_diffrn_reflns_limit_l_max 25
_diffrn_reflns_limit_l_min -25
_diffrn_reflns_number 38712
_diffrn_reflns_point_group_measured_fraction_full 0.994
_diffrn_reflns_point_group_measured_fraction_max 0.972
_diffrn_reflns_theta_full 25.242
_diffrn_reflns_theta_max 27.327
_diffrn_reflns_theta_min 2.201
_exptl_absorpt_coefficient_mu 0.070
_exptl_absorpt_correction_T_max 0.986
_exptl_absorpt_correction_T_min 0.977
_exptl_absorpt_correction_type multi-scan
_exptl_crystal_colour red
_exptl_crystal_density_diffrn 1.229
_exptl_crystal_description Block
_exptl_crystal_F_000 1256
_exptl_crystal_size_max 0.326
_exptl_crystal_size_mid 0.320
_exptl_crystal_size_min 0.200
_exptl_transmission_factor_max 0.746
_exptl_transmission_factor_min 0.615
_refine_diff_density_max 0.546
_refine_diff_density_min -0.364
_refine_diff_density_rms 0.055
_refine_ls_extinction_method none
_refine_ls_goodness_of_fit_ref 1.022
_refine_ls_hydrogen_treatment constr
_refine_ls_matrix_type full
_refine_ls_number_parameters 841
_refine_ls_number_reflns 14058
_refine_ls_number_restraints 0
_refine_ls_restrained_S_all 1.022
_refine_ls_R_factor_all 0.1357
_refine_ls_R_factor_gt 0.0724
_refine_ls_shift/su_max 0.000
_refine_ls_shift/su_mean 0.000
_refine_ls_structure_factor_coef Fsqd
_refine_ls_weighting_details 'w=1/[\s^2^(Fo^2^)+(0.0820P)^2^+1.4000P] where P=(Fo^2^+2Fc^2^)/3'
_refine_ls_weighting_scheme calc
_refine_ls_wR_factor_gt 0.1592
_refine_ls_wR_factor_ref 0.1855
_reflns_Friedel_coverage 0.000
_reflns_number_gt 8441
_reflns_number_total 14058
_reflns_threshold_expression 'I > 2\s(I)'
_cod_data_source_file c8sc04210a2.cif
_cod_data_source_block b2b
_cod_depositor_comments
;
The following automatic conversions were performed:

'_exptl_absorpt_correction_type' value 'Multi-scan' changed to
'multi-scan' according to
/home/data/users/saulius/crontab/automatic-downloads/rss-feeds/RSC/lib/dictionaries/cif_core.dic
dictionary named 'cif_core.dic' version 2.4.2 from 2011-04-26.

Automatic conversion script
Id: cif_fix_values 4973 2017-02-22 13:04:09Z antanas 

2019-03-07
Z value and formula fixed to values more according to usual
chemical conventions.                 miguel
;
_cod_original_formula_sum 'C86 H74 B2 N4'
_cod_original_formula_weight 1185.11
_cod_original_formula_units_Z 2
_cod_database_code 1550299
_shelx_shelxl_version_number 2014/7
_shelx_space_group_comment
; 
The symmetry employed for this shelxl refinement is uniquely defined 
by the following loop, which should always be used as a source of 
symmetry information in preference to the above space-group names. 
They are only intended as comments. 
;
_shelx_estimated_absorpt_t_min 0.977
_shelx_estimated_absorpt_t_max 0.986

loop_
_space_group_symop_operation_xyz
'x, y, z'
'-x, -y, -z'

loop_
_atom_site_label
_atom_site_type_symbol
_atom_site_fract_x
_atom_site_fract_y
_atom_site_fract_z
_atom_site_U_iso_or_equiv
_atom_site_adp_type
_atom_site_occupancy
_atom_site_site_symmetry_order
_atom_site_calc_flag
_atom_site_refinement_flags_posn
_atom_site_refinement_flags_adp
N1 N 0.9838(2) 0.65333(12) 0.97007(11) 0.0236(5) Uani 1 1 d . .
N2 N 0.9546(2) 0.91330(13) 1.07051(14) 0.0370(6) Uani 1 1 d . .
N3 N 0.5513(2) 0.36115(11) 0.59061(11) 0.0207(5) Uani 1 1 d . .
N4 N 0.5453(2) 0.10179(12) 0.45961(11) 0.0245(5) Uani 1 1 d . .
B1 B 0.8171(3) 0.64075(16) 0.92639(15) 0.0205(6) Uani 1 1 d . .
B2 B 0.3660(3) 0.33984(17) 0.57068(16) 0.0227(6) Uani 1 1 d . .
C1 C 0.8409(3) 0.68285(15) 0.86666(14) 0.0245(6) Uani 1 1 d . .
C2 C 0.7925(3) 0.64284(16) 0.79451(14) 0.0298(6) Uani 1 1 d . .
H2A H 0.7575 0.5892 0.7792 0.036 Uiso 1 1 calc R U
C3 C 0.7934(3) 0.67839(19) 0.74393(16) 0.0401(8) Uani 1 1 d . .
H3A H 0.7576 0.6498 0.6954 0.048 Uiso 1 1 calc R U
C4 C 0.8478(3) 0.75651(18) 0.76581(18) 0.0414(8) Uani 1 1 d . .
H4A H 0.8522 0.7811 0.7316 0.050 Uiso 1 1 calc R U
C5 C 0.8952(3) 0.79840(18) 0.83676(17) 0.0376(7) Uani 1 1 d . .
H5A H 0.9312 0.8518 0.8509 0.045 Uiso 1 1 calc R U
C6 C 0.8911(3) 0.76372(16) 0.88804(16) 0.0296(6) Uani 1 1 d . .
C7 C 0.9303(3) 0.81402(15) 0.96400(15) 0.0289(6) Uani 1 1 d . .
C8 C 1.0068(3) 0.79572(15) 1.01510(15) 0.0278(6) Uani 1 1 d . .
C9 C 1.0640(3) 0.72512(15) 1.00555(14) 0.0262(6) Uani 1 1 d . .
C10 C 1.2018(3) 0.73183(16) 1.03761(15) 0.0325(6) Uani 1 1 d . .
H10A H 1.2574 0.7815 1.0598 0.039 Uiso 1 1 calc R U
C11 C 1.2579(3) 0.66873(17) 1.03778(15) 0.0340(7) Uani 1 1 d . .
H11A H 1.3523 0.6735 1.0591 0.041 Uiso 1 1 calc R U
C12 C 1.1727(3) 0.59665(16) 1.00565(15) 0.0303(6) Uani 1 1 d . .
H12A H 1.2066 0.5516 1.0068 0.036 Uiso 1 1 calc R U
C13 C 1.0401(3) 0.59156(15) 0.97253(14) 0.0250(6) Uani 1 1 d . .
H13A H 0.9845 0.5419 0.9500 0.030 Uiso 1 1 calc R U
C14 C 0.8989(3) 0.89098(16) 1.00161(16) 0.0312(7) Uani 1 1 d . .
C15 C 0.8189(3) 0.95073(17) 1.00083(18) 0.0383(7) Uani 1 1 d . .
C16 C 0.7377(3) 0.96239(19) 0.9486(2) 0.0496(9) Uani 1 1 d . .
H16A H 0.7271 0.9256 0.9006 0.059 Uiso 1 1 calc R U
C17 C 0.6721(4) 1.0271(2) 0.9659(2) 0.0622(10) Uani 1 1 d . .
H17A H 0.6162 1.0350 0.9295 0.075 Uiso 1 1 calc R U
C18 C 0.6863(4) 1.0826(2) 1.0371(3) 0.0683(12) Uani 1 1 d . .
H18A H 0.6394 1.1270 1.0478 0.082 Uiso 1 1 calc R U
C19 C 0.7669(4) 1.0735(2) 1.0912(2) 0.0573(10) Uani 1 1 d . .
H19A H 0.7767 1.1106 1.1391 0.069 Uiso 1 1 calc R U
C20 C 0.8327(3) 1.00800(17) 1.07268(18) 0.0432(8) Uani 1 1 d . .
C21 C 0.9215(3) 0.98216(16) 1.11894(19) 0.0419(8) Uani 1 1 d . .
C22 C 0.9725(4) 1.0037(2) 1.1905(2) 0.0511(9) Uani 1 1 d . .
H22A H 0.9561 1.0511 1.2261 0.061 Uiso 1 1 calc R U
C23 C 1.0498(4) 0.9520(2) 1.20786(19) 0.0544(9) Uani 1 1 d . .
H23A H 1.0871 0.9663 1.2563 0.065 Uiso 1 1 calc R U
C24 C 1.0738(3) 0.88211(17) 1.15844(17) 0.0413(7) Uani 1 1 d . .
H24A H 1.1237 0.8487 1.1732 0.050 Uiso 1 1 calc R U
C25 C 1.0226(3) 0.86003(16) 1.08388(16) 0.0339(7) Uani 1 1 d . .
C26 C 0.7191(2) 0.69081(14) 0.99111(13) 0.0216(5) Uani 1 1 d . .
C27 C 0.7392(3) 0.69801(15) 1.06440(14) 0.0268(6) Uani 1 1 d . .
C28 C 0.6839(3) 0.75505(17) 1.12028(15) 0.0342(7) Uani 1 1 d . .
H28A H 0.7001 0.7581 1.1686 0.041 Uiso 1 1 calc R U
C29 C 0.6064(3) 0.80717(16) 1.10762(16) 0.0355(7) Uani 1 1 d . .
C30 C 0.5715(3) 0.79451(15) 1.03616(16) 0.0330(7) Uani 1 1 d . .
H30A H 0.5114 0.8269 1.0258 0.040 Uiso 1 1 calc R U
C31 C 0.6205(3) 0.73611(14) 0.97800(14) 0.0250(6) Uani 1 1 d . .
C32 C 0.5557(3) 0.72389(18) 0.90383(16) 0.0372(7) Uani 1 1 d . .
H32A H 0.4521 0.7288 0.9066 0.056 Uiso 1 1 calc R U
H32B H 0.5673 0.6722 0.8702 0.056 Uiso 1 1 calc R U
H32C H 0.6059 0.7627 0.8866 0.056 Uiso 1 1 calc R U
C33 C 0.8149(3) 0.64327(18) 1.08698(16) 0.0372(7) Uani 1 1 d . .
H33A H 0.7708 0.6371 1.1294 0.056 Uiso 1 1 calc R U
H33B H 0.9182 0.6641 1.0989 0.056 Uiso 1 1 calc R U
H33C H 0.8048 0.5930 1.0473 0.056 Uiso 1 1 calc R U
C34 C 0.5566(4) 0.87291(19) 1.16892(19) 0.0591(10) Uani 1 1 d . .
H34A H 0.5854 0.8698 1.2152 0.089 Uiso 1 1 calc R U
H34B H 0.4505 0.8691 1.1641 0.089 Uiso 1 1 calc R U
H34C H 0.6016 0.9223 1.1670 0.089 Uiso 1 1 calc R U
C35 C 0.7666(3) 0.54622(14) 0.88435(13) 0.0210(5) Uani 1 1 d . .
C36 C 0.8554(3) 0.49985(15) 0.83388(13) 0.0232(6) Uani 1 1 d . .
C37 C 0.8160(3) 0.42009(15) 0.79914(14) 0.0278(6) Uani 1 1 d . .
H37A H 0.8804 0.3921 0.7665 0.033 Uiso 1 1 calc R U
C38 C 0.6881(3) 0.38007(15) 0.80994(14) 0.0280(6) Uani 1 1 d . .
C39 C 0.5978(3) 0.42453(14) 0.85674(13) 0.0236(6) Uani 1 1 d . .
H39A H 0.5078 0.3996 0.8652 0.028 Uiso 1 1 calc R U
C40 C 0.6326(3) 0.50501(14) 0.89252(13) 0.0221(5) Uani 1 1 d . .
C41 C 0.5144(3) 0.54394(15) 0.93640(15) 0.0284(6) Uani 1 1 d . .
H41A H 0.4288 0.5055 0.9316 0.043 Uiso 1 1 calc R U
H41B H 0.4880 0.5832 0.9188 0.043 Uiso 1 1 calc R U
H41C H 0.5496 0.5684 0.9873 0.043 Uiso 1 1 calc R U
C42 C 0.9988(3) 0.53169(16) 0.81208(15) 0.0322(6) Uani 1 1 d . .
H42A H 0.9927 0.5206 0.7600 0.048 Uiso 1 1 calc R U
H42B H 1.0773 0.5074 0.8240 0.048 Uiso 1 1 calc R U
H42C H 1.0188 0.5876 0.8382 0.048 Uiso 1 1 calc R U
C43 C 0.6461(3) 0.29346(16) 0.77097(17) 0.0427(8) Uani 1 1 d . .
H43A H 0.6598 0.2799 0.7193 0.064 Uiso 1 1 calc R U
H43B H 0.5439 0.2785 0.7778 0.064 Uiso 1 1 calc R U
H43C H 0.7075 0.2662 0.7907 0.064 Uiso 1 1 calc R U
C44 C 0.3049(2) 0.28622(14) 0.61712(13) 0.0218(5) Uani 1 1 d . .
C45 C 0.1930(3) 0.30637(16) 0.66362(14) 0.0278(6) Uani 1 1 d . .
H45A H 0.1594 0.3542 0.6716 0.033 Uiso 1 1 calc R U
C46 C 0.1750(3) 0.19011(16) 0.68880(14) 0.0305(6) Uani 1 1 d . .
H46A H 0.1321 0.1584 0.7133 0.037 Uiso 1 1 calc R U
C47 C 0.1290(3) 0.25970(16) 0.69859(14) 0.0316(6) Uani 1 1 d . .
H47A H 0.0529 0.2758 0.7295 0.038 Uiso 1 1 calc R U
C48 C 0.2832(3) 0.16731(16) 0.64325(14) 0.0274(6) Uani 1 1 d . .
H48A H 0.3154 0.1193 0.6359 0.033 Uiso 1 1 calc R U
C49 C 0.3466(2) 0.21399(14) 0.60742(13) 0.0218(5) Uani 1 1 d . .
C50 C 0.4487(3) 0.18201(14) 0.55306(13) 0.0221(5) Uani 1 1 d . .
C51 C 0.5736(2) 0.22344(14) 0.53801(13) 0.0216(5) Uani 1 1 d . .
C52 C 0.6358(3) 0.30438(14) 0.57323(13) 0.0219(5) Uani 1 1 d . .
C53 C 0.7865(3) 0.32340(16) 0.58548(14) 0.0265(6) Uani 1 1 d . .
H53A H 0.8446 0.2832 0.5749 0.032 Uiso 1 1 calc R U
C54 C 0.8533(3) 0.39930(16) 0.61267(14) 0.0296(6) Uani 1 1 d . .
H54A H 0.9562 0.4115 0.6200 0.035 Uiso 1 1 calc R U
C55 C 0.7676(3) 0.45663(16) 0.62880(14) 0.0289(6) Uani 1 1 d . .
H55A H 0.8095 0.5094 0.6474 0.035 Uiso 1 1 calc R U
C56 C 0.6200(3) 0.43571(15) 0.61740(14) 0.0261(6) Uani 1 1 d . .
H56A H 0.5613 0.4757 0.6289 0.031 Uiso 1 1 calc R U
C57 C 0.4324(3) 0.10470(15) 0.50281(14) 0.0244(6) Uani 1 1 d . .
C58 C 0.3422(3) 0.02965(15) 0.46821(14) 0.0265(6) Uani 1 1 d . .
C59 C 0.2113(3) -0.00401(16) 0.48445(16) 0.0319(6) Uani 1 1 d . .
H59A H 0.1640 0.0229 0.5262 0.038 Uiso 1 1 calc R U
C60 C 0.1504(3) -0.07795(17) 0.43842(17) 0.0381(7) Uani 1 1 d . .
H60A H 0.0605 -0.1006 0.4493 0.046 Uiso 1 1 calc R U
C61 C 0.2171(3) -0.11952(17) 0.37721(18) 0.0444(8) Uani 1 1 d . .
H61A H 0.1731 -0.1700 0.3474 0.053 Uiso 1 1 calc R U
C62 C 0.3461(3) -0.08783(16) 0.35976(17) 0.0386(7) Uani 1 1 d . .
H62A H 0.3922 -0.1159 0.3180 0.046 Uiso 1 1 calc R U
C63 C 0.4086(3) -0.01332(16) 0.40459(15) 0.0294(6) Uani 1 1 d . .
C64 C 0.5405(3) 0.03554(15) 0.39950(14) 0.0279(6) Uani 1 1 d . .
C65 C 0.6481(3) 0.03619(17) 0.35391(16) 0.0376(7) Uani 1 1 d . .
H65A H 0.6554 -0.0080 0.3121 0.045 Uiso 1 1 calc R U
C66 C 0.7488(3) 0.10434(18) 0.37026(16) 0.0395(7) Uani 1 1 d . .
H66A H 0.8254 0.1042 0.3390 0.047 Uiso 1 1 calc R U
C67 C 0.7424(3) 0.17171(17) 0.42963(15) 0.0321(6) Uani 1 1 d . .
H67A H 0.8101 0.2168 0.4371 0.039 Uiso 1 1 calc R U
C68 C 0.6345(3) 0.17162(14) 0.47780(14) 0.0242(6) Uani 1 1 d . .
C69 C 0.3541(3) 0.28845(15) 0.48173(13) 0.0234(6) Uani 1 1 d . .
C70 C 0.2575(3) 0.21807(16) 0.44742(14) 0.0287(6) Uani 1 1 d . .
C71 C 0.2766(3) 0.16717(18) 0.37752(16) 0.0399(7) Uani 1 1 d . .
H71A H 0.2131 0.1196 0.3580 0.048 Uiso 1 1 calc R U
C72 C 0.3845(4) 0.1838(2) 0.33620(16) 0.0442(8) Uani 1 1 d . .
C73 C 0.4640(3) 0.2570(2) 0.36541(16) 0.0423(8) Uani 1 1 d . .
H73A H 0.5319 0.2728 0.3364 0.051 Uiso 1 1 calc R U
C74 C 0.4500(3) 0.30895(17) 0.43536(15) 0.0312(6) Uani 1 1 d . .
C75 C 0.1246(3) 0.19373(19) 0.48105(17) 0.0423(8) Uani 1 1 d . .
H75A H 0.0478 0.1652 0.4432 0.063 Uiso 1 1 calc R U
H75B H 0.0904 0.2396 0.5153 0.063 Uiso 1 1 calc R U
H75C H 0.1493 0.1606 0.5066 0.063 Uiso 1 1 calc R U
C76 C 0.4084(4) 0.1267(2) 0.26162(18) 0.0695(12) Uani 1 1 d . .
H76A H 0.4198 0.1536 0.2275 0.104 Uiso 1 1 calc R U
H76B H 0.3245 0.0858 0.2452 0.104 Uiso 1 1 calc R U
H76C H 0.4964 0.1040 0.2642 0.104 Uiso 1 1 calc R U
C77 C 0.5367(3) 0.38948(19) 0.45667(17) 0.0474(8) Uani 1 1 d . .
H77A H 0.5370 0.4060 0.4152 0.071 Uiso 1 1 calc R U
H77B H 0.6369 0.3886 0.4719 0.071 Uiso 1 1 calc R U
H77C H 0.4919 0.4257 0.4967 0.071 Uiso 1 1 calc R U
C78 C 0.3032(3) 0.42289(15) 0.60086(14) 0.0264(6) Uani 1 1 d . .
C79 C 0.2139(3) 0.44711(17) 0.55709(16) 0.0339(7) Uani 1 1 d . .
C80 C 0.1659(3) 0.51863(18) 0.58584(19) 0.0399(8) Uani 1 1 d . .
H80A H 0.1072 0.5332 0.5550 0.048 Uiso 1 1 calc R U
C81 C 0.1980(3) 0.56988(18) 0.65618(19) 0.0409(8) Uani 1 1 d . .
C82 C 0.2796(3) 0.54633(17) 0.70060(17) 0.0374(7) Uani 1 1 d . .
H82A H 0.3026 0.5794 0.7495 0.045 Uiso 1 1 calc R U
C83 C 0.3293(3) 0.47446(16) 0.67482(15) 0.0301(6) Uani 1 1 d . .
C84 C 0.4116(3) 0.45855(17) 0.73315(15) 0.0347(7) Uani 1 1 d . .
H84A H 0.4935 0.4999 0.7543 0.052 Uiso 1 1 calc R U
H84B H 0.4482 0.4091 0.7118 0.052 Uiso 1 1 calc R U
H84C H 0.3462 0.4564 0.7709 0.052 Uiso 1 1 calc R U
C85 C 0.1639(4) 0.3989(2) 0.47844(18) 0.0532(9) Uani 1 1 d . .
H85A H 0.0959 0.4250 0.4609 0.080 Uiso 1 1 calc R U
H85B H 0.1155 0.3480 0.4750 0.080 Uiso 1 1 calc R U
H85C H 0.2484 0.3929 0.4489 0.080 Uiso 1 1 calc R U
C86 C 0.1498(4) 0.6483(2) 0.6844(2) 0.0631(11) Uani 1 1 d . .
H86A H 0.1750 0.6750 0.6510 0.095 Uiso 1 1 calc R U
H86B H 0.1987 0.6786 0.7320 0.095 Uiso 1 1 calc R U
H86C H 0.0442 0.6424 0.6885 0.095 Uiso 1 1 calc R U

loop_
_atom_site_aniso_label
_atom_site_aniso_U_11
_atom_site_aniso_U_22
_atom_site_aniso_U_33
_atom_site_aniso_U_23
_atom_site_aniso_U_13
_atom_site_aniso_U_12
N1 0.0189(10) 0.0218(12) 0.0310(12) 0.0101(10) 0.0038(9) 0.0046(9)
N2 0.0347(13) 0.0292(14) 0.0435(15) 0.0116(12) 0.0010(12) -0.0030(11)
N3 0.0179(10) 0.0223(12) 0.0231(11) 0.0095(10) 0.0036(8) 0.0035(9)
N4 0.0203(10) 0.0240(12) 0.0271(12) 0.0065(10) 0.0021(9) 0.0048(9)
B1 0.0165(13) 0.0199(15) 0.0253(15) 0.0081(13) 0.0002(11) 0.0038(11)
B2 0.0141(13) 0.0276(17) 0.0290(16) 0.0138(14) -0.0004(12) 0.0025(12)
C1 0.0196(12) 0.0257(15) 0.0331(15) 0.0137(12) 0.0105(11) 0.0108(11)
C2 0.0352(15) 0.0284(16) 0.0306(16) 0.0133(13) 0.0086(12) 0.0137(12)
C3 0.0475(18) 0.052(2) 0.0290(16) 0.0166(15) 0.0105(14) 0.0285(16)
C4 0.0460(18) 0.049(2) 0.051(2) 0.0370(18) 0.0176(15) 0.0256(15)
C5 0.0347(16) 0.0389(18) 0.052(2) 0.0300(16) 0.0090(14) 0.0102(13)
C6 0.0205(13) 0.0321(16) 0.0479(18) 0.0262(15) 0.0088(12) 0.0098(11)
C7 0.0247(13) 0.0186(14) 0.0433(17) 0.0126(13) 0.0065(12) -0.0009(11)
C8 0.0218(13) 0.0200(14) 0.0404(16) 0.0107(13) 0.0030(12) -0.0005(11)
C9 0.0238(13) 0.0229(14) 0.0314(15) 0.0109(12) 0.0043(11) -0.0007(11)
C10 0.0242(14) 0.0300(16) 0.0388(17) 0.0104(14) -0.0006(12) -0.0046(12)
C11 0.0228(13) 0.0433(18) 0.0379(17) 0.0178(15) -0.0005(12) 0.0038(13)
C12 0.0246(13) 0.0322(16) 0.0384(16) 0.0164(14) 0.0013(12) 0.0091(12)
C13 0.0222(13) 0.0210(14) 0.0338(15) 0.0119(12) 0.0039(11) 0.0044(11)
C14 0.0226(13) 0.0275(16) 0.0498(19) 0.0217(14) 0.0081(13) 0.0031(11)
C15 0.0322(15) 0.0285(17) 0.058(2) 0.0206(16) 0.0080(14) 0.0029(13)
C16 0.0425(18) 0.047(2) 0.072(2) 0.0362(19) -0.0021(17) 0.0069(15)
C17 0.059(2) 0.044(2) 0.091(3) 0.028(2) -0.001(2) 0.0227(18)
C18 0.056(2) 0.045(2) 0.108(4) 0.027(3) 0.005(2) 0.0263(19)
C19 0.052(2) 0.038(2) 0.080(3) 0.016(2) 0.0096(19) 0.0148(17)
C20 0.0344(16) 0.0296(18) 0.057(2) 0.0081(16) 0.0116(15) -0.0023(13)
C21 0.0364(16) 0.0125(15) 0.064(2) -0.0003(15) 0.0194(16) -0.0005(12)
C22 0.052(2) 0.040(2) 0.056(2) 0.0134(18) 0.0032(17) 0.0001(16)
C23 0.061(2) 0.050(2) 0.044(2) 0.0115(18) -0.0029(17) -0.0046(18)
C24 0.0441(17) 0.0282(17) 0.0459(19) 0.0092(15) -0.0012(15) -0.0011(14)
C25 0.0272(14) 0.0271(16) 0.0473(19) 0.0156(15) 0.0026(13) -0.0025(12)
C26 0.0192(12) 0.0164(13) 0.0276(14) 0.0068(11) 0.0024(10) 0.0002(10)
C27 0.0198(12) 0.0278(15) 0.0293(15) 0.0076(12) 0.0021(11) -0.0007(11)
C28 0.0275(14) 0.0381(18) 0.0265(15) 0.0018(13) 0.0018(12) -0.0020(13)
C29 0.0306(15) 0.0254(16) 0.0356(17) -0.0047(13) 0.0121(13) -0.0021(12)
C30 0.0238(13) 0.0215(15) 0.0526(19) 0.0108(14) 0.0122(13) 0.0059(11)
C31 0.0207(12) 0.0209(14) 0.0339(15) 0.0104(12) 0.0053(11) 0.0032(10)
C32 0.0262(14) 0.0461(19) 0.0484(19) 0.0244(16) 0.0060(13) 0.0156(13)
C33 0.0314(15) 0.055(2) 0.0338(16) 0.0256(16) 0.0049(13) 0.0069(14)
C34 0.058(2) 0.041(2) 0.057(2) -0.0092(17) 0.0177(18) 0.0084(17)
C35 0.0231(12) 0.0208(14) 0.0222(13) 0.0107(11) 0.0019(10) 0.0059(10)
C36 0.0233(13) 0.0252(14) 0.0239(14) 0.0108(12) 0.0045(11) 0.0075(11)
C37 0.0337(14) 0.0255(15) 0.0251(14) 0.0070(12) 0.0072(12) 0.0138(12)
C38 0.0349(15) 0.0229(15) 0.0264(14) 0.0098(12) -0.0011(12) 0.0032(12)
C39 0.0225(12) 0.0236(14) 0.0246(14) 0.0105(12) -0.0014(11) -0.0016(11)
C40 0.0221(12) 0.0261(14) 0.0223(13) 0.0133(12) 0.0010(10) 0.0045(11)
C41 0.0214(13) 0.0238(15) 0.0377(16) 0.0097(13) 0.0070(12) -0.0005(11)
C42 0.0302(14) 0.0323(16) 0.0372(16) 0.0137(14) 0.0144(12) 0.0111(12)
C43 0.0529(19) 0.0250(16) 0.0426(18) 0.0049(14) 0.0069(15) 0.0007(14)
C44 0.0157(11) 0.0252(14) 0.0229(13) 0.0079(11) -0.0011(10) -0.0001(10)
C45 0.0232(13) 0.0330(16) 0.0281(15) 0.0126(13) 0.0028(11) 0.0034(11)
C46 0.0310(14) 0.0360(17) 0.0267(15) 0.0172(13) 0.0026(12) -0.0047(12)
C47 0.0267(14) 0.0383(17) 0.0276(15) 0.0092(13) 0.0102(12) 0.0043(12)
C48 0.0275(14) 0.0286(15) 0.0270(14) 0.0121(13) -0.0004(11) 0.0015(11)
C49 0.0195(12) 0.0233(14) 0.0220(13) 0.0086(11) -0.0016(10) 0.0000(10)
C50 0.0213(12) 0.0209(14) 0.0254(14) 0.0099(11) -0.0015(10) 0.0043(10)
C51 0.0157(11) 0.0240(14) 0.0263(14) 0.0097(12) -0.0001(10) 0.0054(10)
C52 0.0200(12) 0.0265(14) 0.0206(13) 0.0101(12) 0.0033(10) 0.0037(11)
C53 0.0168(12) 0.0312(16) 0.0310(15) 0.0107(13) 0.0012(11) 0.0034(11)
C54 0.0181(12) 0.0368(17) 0.0322(15) 0.0121(13) 0.0003(11) 0.0002(12)
C55 0.0263(13) 0.0248(15) 0.0322(15) 0.0085(13) 0.0021(12) -0.0029(11)
C56 0.0260(13) 0.0240(15) 0.0290(14) 0.0100(12) 0.0040(11) 0.0053(11)
C57 0.0191(12) 0.0260(15) 0.0306(15) 0.0136(12) -0.0005(11) 0.0033(11)
C58 0.0225(13) 0.0250(15) 0.0336(15) 0.0124(13) -0.0044(11) 0.0045(11)
C59 0.0256(14) 0.0287(16) 0.0429(17) 0.0148(14) 0.0012(12) 0.0046(12)
C60 0.0286(15) 0.0302(17) 0.053(2) 0.0144(15) 0.0003(14) -0.0031(13)
C61 0.0380(17) 0.0240(16) 0.059(2) 0.0025(15) -0.0046(15) -0.0015(13)
C62 0.0319(15) 0.0283(17) 0.0430(18) -0.0015(14) -0.0010(13) 0.0028(13)
C63 0.0228(13) 0.0281(16) 0.0353(16) 0.0089(13) -0.0039(11) 0.0049(11)
C64 0.0257(13) 0.0227(15) 0.0293(15) 0.0020(12) -0.0028(11) 0.0054(11)
C65 0.0337(15) 0.0365(18) 0.0326(16) 0.0004(14) 0.0044(13) 0.0064(13)
C66 0.0294(15) 0.046(2) 0.0357(17) 0.0068(15) 0.0117(13) 0.0051(14)
C67 0.0222(13) 0.0338(17) 0.0382(16) 0.0107(14) 0.0054(12) 0.0035(12)
C68 0.0193(12) 0.0208(14) 0.0297(14) 0.0067(12) -0.0023(11) 0.0011(10)
C69 0.0186(12) 0.0303(15) 0.0246(14) 0.0133(12) 0.0003(10) 0.0061(11)
C70 0.0248(13) 0.0359(17) 0.0288(15) 0.0159(13) -0.0056(11) 0.0049(12)
C71 0.0456(18) 0.0376(18) 0.0324(17) 0.0088(15) -0.0152(14) 0.0054(14)
C72 0.0492(19) 0.056(2) 0.0284(16) 0.0117(16) -0.0034(15) 0.0234(17)
C73 0.0324(16) 0.070(2) 0.0299(16) 0.0230(17) 0.0054(13) 0.0143(16)
C74 0.0227(13) 0.0459(18) 0.0301(15) 0.0199(14) -0.0002(11) 0.0054(12)
C75 0.0249(14) 0.055(2) 0.0457(19) 0.0225(17) -0.0105(13) -0.0116(14)
C76 0.081(3) 0.091(3) 0.0324(19) 0.008(2) -0.0020(18) 0.042(2)
C77 0.0420(17) 0.067(2) 0.0426(19) 0.0369(18) 0.0019(15) -0.0082(16)
C78 0.0191(12) 0.0332(16) 0.0346(15) 0.0202(13) 0.0087(11) 0.0075(11)
C79 0.0229(13) 0.0415(18) 0.0482(18) 0.0271(16) 0.0071(13) 0.0102(12)
C80 0.0226(14) 0.044(2) 0.069(2) 0.0367(19) 0.0089(15) 0.0134(13)
C81 0.0276(15) 0.0351(18) 0.071(2) 0.0287(18) 0.0216(15) 0.0125(13)
C82 0.0327(15) 0.0319(17) 0.0474(18) 0.0131(15) 0.0179(14) 0.0072(13)
C83 0.0251(13) 0.0304(16) 0.0398(17) 0.0171(14) 0.0132(12) 0.0084(12)
C84 0.0358(15) 0.0363(17) 0.0315(16) 0.0107(14) 0.0050(13) 0.0080(13)
C85 0.0486(19) 0.072(3) 0.052(2) 0.032(2) -0.0092(16) 0.0293(18)
C86 0.047(2) 0.043(2) 0.109(3) 0.032(2) 0.025(2) 0.0222(16)

loop_
_atom_type_symbol
_atom_type_description
_atom_type_scat_dispersion_real
_atom_type_scat_dispersion_imag
_atom_type_scat_source
C C 0.0033 0.0016 'International Tables Vol C Tables 4.2.6.8 and 6.1.1.4'
H H 0.0000 0.0000 'International Tables Vol C Tables 4.2.6.8 and 6.1.1.4'
B B 0.0013 0.0007 'International Tables Vol C Tables 4.2.6.8 and 6.1.1.4'
N N 0.0061 0.0033 'International Tables Vol C Tables 4.2.6.8 and 6.1.1.4'

loop_
_geom_angle_atom_site_label_1
_geom_angle_atom_site_label_2
_geom_angle_atom_site_label_3
_geom_angle
C13 N1 C9 117.2(2)
C13 N1 B1 119.9(2)
C9 N1 B1 122.86(19)
C25 N2 C14 114.2(2)
C25 N2 C21 128.6(3)
C14 N2 C21 116.8(3)
C52 N3 C56 117.5(2)
C52 N3 B2 120.8(2)
C56 N3 B2 121.37(19)
C57 N4 C64 116.2(2)
C57 N4 C68 112.9(2)
C64 N4 C68 130.0(2)
C1 B1 C26 109.15(19)
C1 B1 C35 110.0(2)
C26 B1 C35 119.7(2)
C1 B1 N1 106.44(18)
C26 B1 N1 103.31(19)
C35 B1 N1 107.28(18)
C78 B2 C44 110.2(2)
C78 B2 C69 119.6(2)
C44 B2 C69 111.6(2)
C78 B2 N3 106.1(2)
C44 B2 N3 105.50(18)
C69 B2 N3 102.47(18)
C2 C1 C6 117.2(2)
C2 C1 B1 120.4(2)
C6 C1 B1 121.7(2)
C3 C2 C1 122.6(3)
C4 C3 C2 118.8(3)
C5 C4 C3 120.5(3)
C4 C5 C6 121.0(3)
C5 C6 C1 119.8(3)
C5 C6 C7 117.6(3)
C1 C6 C7 122.5(2)
C8 C7 C14 105.4(2)
C8 C7 C6 126.3(2)
C14 C7 C6 128.3(2)
C7 C8 C9 128.2(3)
C7 C8 C25 109.7(2)
C9 C8 C25 122.1(2)
N1 C9 C10 120.4(2)
N1 C9 C8 122.2(2)
C10 C9 C8 117.2(2)
C11 C10 C9 121.3(3)
C10 C11 C12 118.0(3)
C13 C12 C11 119.4(2)
N1 C13 C12 123.5(2)
N2 C14 C15 105.4(3)
N2 C14 C7 106.9(2)
C15 C14 C7 147.0(3)
C16 C15 C14 134.2(3)
C16 C15 C20 118.4(3)
C14 C15 C20 107.4(3)
C17 C16 C15 119.8(4)
C16 C17 C18 121.0(4)
C19 C18 C17 121.3(3)
C18 C19 C20 116.9(4)
C19 C20 C15 122.6(3)
C19 C20 C21 129.0(3)
C15 C20 C21 108.4(3)
N2 C21 C22 117.2(3)
N2 C21 C20 102.0(3)
C22 C21 C20 140.7(3)
C21 C22 C23 117.1(3)
C24 C23 C22 123.6(3)
C23 C24 C25 119.4(3)
N2 C25 C24 113.9(3)
N2 C25 C8 103.8(2)
C24 C25 C8 142.1(3)
C31 C26 C27 115.4(2)
C31 C26 B1 121.4(2)
C27 C26 B1 122.9(2)
C28 C27 C26 121.6(2)
C28 C27 C33 115.4(2)
C26 C27 C33 123.0(2)
C29 C28 C27 122.0(3)
C28 C29 C30 116.4(2)
C28 C29 C34 121.8(3)
C30 C29 C34 121.7(3)
C29 C30 C31 123.2(3)
C30 C31 C26 120.0(2)
C30 C31 C32 115.9(2)
C26 C31 C32 124.0(2)
C40 C35 C36 114.0(2)
C40 C35 B1 124.6(2)
C36 C35 B1 121.4(2)
C37 C36 C35 122.2(2)
C37 C36 C42 114.1(2)
C35 C36 C42 123.8(2)
C38 C37 C36 123.3(2)
C39 C38 C37 115.4(2)
C39 C38 C43 122.0(2)
C37 C38 C43 122.6(2)
C38 C39 C40 123.2(2)
C39 C40 C35 121.8(2)
C39 C40 C41 115.1(2)
C35 C40 C41 123.0(2)
C45 C44 C49 114.9(2)
C45 C44 B2 120.8(2)
C49 C44 B2 123.9(2)
C47 C45 C44 122.9(2)
C48 C46 C47 119.0(2)
C46 C47 C45 120.4(2)
C46 C48 C49 120.5(2)
C48 C49 C44 122.2(2)
C48 C49 C50 117.5(2)
C44 C49 C50 120.0(2)
C51 C50 C57 108.4(2)
C51 C50 C49 126.0(2)
C57 C50 C49 125.5(2)
C50 C51 C68 107.4(2)
C50 C51 C52 129.8(2)
C68 C51 C52 122.8(2)
N3 C52 C53 119.7(2)
N3 C52 C51 121.5(2)
C53 C52 C51 118.7(2)
C54 C53 C52 121.6(2)
C55 C54 C53 118.4(2)
C56 C55 C54 118.2(2)
N3 C56 C55 124.5(2)
N4 C57 C50 105.6(2)
N4 C57 C58 103.8(2)
C50 C57 C58 149.6(2)
C59 C58 C63 118.2(2)
C59 C58 C57 133.2(3)
C63 C58 C57 108.6(2)
C58 C59 C60 119.0(3)
C61 C60 C59 122.2(3)
C62 C61 C60 120.1(3)
C61 C62 C63 118.8(3)
C62 C63 C58 121.6(2)
C62 C63 C64 131.5(3)
C58 C63 C64 106.9(2)
C65 C64 N4 115.4(2)
C65 C64 C63 140.1(3)
N4 C64 C63 104.5(2)
C64 C65 C66 118.3(3)
C67 C66 C65 123.8(3)
C66 C67 C68 118.7(3)
N4 C68 C67 113.6(2)
N4 C68 C51 105.7(2)
C67 C68 C51 140.3(2)
C74 C69 C70 114.3(2)
C74 C69 B2 121.2(2)
C70 C69 B2 124.3(2)
C71 C70 C69 121.9(3)
C71 C70 C75 114.5(3)
C69 C70 C75 123.6(3)
C72 C71 C70 122.2(3)
C71 C72 C73 115.6(3)
C71 C72 C76 121.8(3)
C73 C72 C76 122.6(3)
C72 C73 C74 123.7(3)
C73 C74 C69 121.0(3)
C73 C74 C77 116.8(3)
C69 C74 C77 122.1(3)
C79 C78 C83 115.2(2)
C79 C78 B2 122.9(2)
C83 C78 B2 121.9(2)
C80 C79 C78 119.9(3)
C80 C79 C85 116.0(3)
C78 C79 C85 124.1(3)
C81 C80 C79 124.5(3)
C82 C81 C80 116.7(3)
C82 C81 C86 120.4(3)
C80 C81 C86 123.0(3)
C81 C82 C83 121.3(3)
C82 C83 C78 122.3(3)
C82 C83 C84 112.8(3)
C78 C83 C84 124.9(2)

loop_
_geom_bond_atom_site_label_1
_geom_bond_atom_site_label_2
_geom_bond_distance
N1 C13 1.351(3)
N1 C9 1.381(3)
N1 B1 1.713(3)
N2 C25 1.352(3)
N2 C14 1.354(4)
N2 C21 1.382(4)
N3 C52 1.355(3)
N3 C56 1.367(3)
N3 B2 1.724(3)
N4 C57 1.358(3)
N4 C64 1.375(3)
N4 C68 1.379(3)
B1 C1 1.650(4)
B1 C26 1.658(4)
B1 C35 1.665(4)
B2 C78 1.646(4)
B2 C44 1.650(4)
B2 C69 1.676(4)
C1 C2 1.394(4)
C1 C6 1.431(4)
C2 C3 1.393(4)
C3 C4 1.392(4)
C4 C5 1.377(4)
C5 C6 1.393(4)
C6 C7 1.474(4)
C7 C8 1.399(4)
C7 C14 1.439(4)
C8 C9 1.444(4)
C8 C25 1.452(4)
C9 C10 1.394(4)
C10 C11 1.358(4)
C11 C12 1.396(4)
C12 C13 1.367(4)
C14 C15 1.431(4)
C15 C16 1.374(4)
C15 C20 1.437(4)
C16 C17 1.366(5)
C17 C18 1.416(6)
C18 C19 1.378(5)
C19 C20 1.379(4)
C20 C21 1.475(5)
C21 C22 1.389(5)
C22 C23 1.416(5)
C23 C24 1.374(5)
C24 C25 1.444(4)
C26 C31 1.412(3)
C26 C27 1.422(4)
C27 C28 1.395(4)
C27 C33 1.507(4)
C28 C29 1.379(4)
C29 C30 1.381(4)
C29 C34 1.518(4)
C30 C31 1.406(4)
C31 C32 1.513(4)
C35 C40 1.420(3)
C35 C36 1.423(3)
C36 C37 1.399(4)
C36 C42 1.520(3)
C37 C38 1.383(4)
C38 C39 1.382(4)
C38 C43 1.522(4)
C39 C40 1.409(4)
C40 C41 1.509(3)
C44 C45 1.397(3)
C44 C49 1.408(3)
C45 C47 1.385(4)
C46 C48 1.368(4)
C46 C47 1.377(4)
C48 C49 1.396(3)
C49 C50 1.461(3)
C50 C51 1.407(3)
C50 C57 1.422(4)
C51 C68 1.422(4)
C51 C52 1.458(4)
C52 C53 1.395(3)
C53 C54 1.383(4)
C54 C55 1.372(4)
C55 C56 1.369(4)
C57 C58 1.462(4)
C58 C59 1.392(4)
C58 C63 1.430(4)
C59 C60 1.396(4)
C60 C61 1.391(4)
C61 C62 1.372(4)
C62 C63 1.402(4)
C63 C64 1.458(4)
C64 C65 1.359(4)
C65 C66 1.413(4)
C66 C67 1.394(4)
C67 C68 1.395(4)
C69 C74 1.406(4)
C69 C70 1.428(4)
C70 C71 1.403(4)
C70 C75 1.507(4)
C71 C72 1.378(4)
C72 C73 1.384(5)
C72 C76 1.524(5)
C73 C74 1.401(4)
C74 C77 1.524(4)
C78 C79 1.423(4)
C78 C83 1.436(4)
C79 C80 1.393(4)
C79 C85 1.527(5)
C80 C81 1.384(5)
C81 C82 1.381(4)
C81 C86 1.507(4)
C82 C83 1.404(4)
C83 C84 1.521(4)
